data_7107571
loop_
_publ_author_name
'Zheng Yan'
'Mian Li'
'Hui-Ling Gao'
'Xiao-Chun Huang'
'Dan Li'

_publ_section_title
;
 High-spin versus spin-crossover versus low-spin: symmetry intervention in
 cooperativity in a 3D polymorphic iron(II)-tetrazole system
;
_journal_name_full Chem.Commun.
_journal_page_first 3960
_journal_paper_doi 10.1039/c2cc18140a
_journal_volume 48
_journal_year 2012
_chemical_formula_moiety 'C12 H7 Fe N12'
_chemical_formula_sum 'C12 H7 Fe N12'
_chemical_formula_weight 375.15
_chemical_name_systematic
;
?
;
_space_group_IT_number 65
_symmetry_cell_setting orthorhombic
_symmetry_space_group_name_Hall '-C 2 2'
_symmetry_space_group_name_H-M 'C m m m'
_atom_sites_solution_hydrogens geom
_atom_sites_solution_primary direct
_atom_sites_solution_secondary difmap
_audit_creation_method SHELXL-97
_cell_angle_alpha 90.00
_cell_angle_beta 90.00
_cell_angle_gamma 90.00
_cell_formula_units_Z 4
_cell_length_a 7.2772(7)
_cell_length_b 25.796(3)
_cell_length_c 12.2464(12)
_cell_measurement_reflns_used 2210
_cell_measurement_temperature 293(2)
_cell_measurement_theta_max 27.082
_cell_measurement_theta_min 3.159
_cell_volume 2298.9(4)
_computing_cell_refinement 'Bruker SMART (Bruker, 2002)'
_computing_data_collection 'Bruker SMART (Bruker, 2002)'
_computing_data_reduction 'Bruker SAINT (Bruker, 2002)'
_computing_molecular_graphics XP
_computing_publication_material XCIF
_computing_structure_refinement 'SHELXL-97 (Sheldrick, 1997)'
_computing_structure_solution 'SHELXS-97 (Sheldrick, 1997)'
_diffrn_ambient_temperature 293(2)
_diffrn_measured_fraction_theta_full 0.982
_diffrn_measured_fraction_theta_max 0.982
_diffrn_measurement_device_type 'Bruker Smart Apex CCD area detector'
_diffrn_measurement_method 'phi and omega scans'
_diffrn_radiation_monochromator graphite
_diffrn_radiation_source 'fine-focus sealed tube'
_diffrn_radiation_type MoK\a
_diffrn_radiation_wavelength 0.71073
_diffrn_reflns_av_R_equivalents 0.0372
_diffrn_reflns_av_sigmaI/netI 0.0315
_diffrn_reflns_limit_h_max 8
_diffrn_reflns_limit_h_min -8
_diffrn_reflns_limit_k_max 24
_diffrn_reflns_limit_k_min -30
_diffrn_reflns_limit_l_max 14
_diffrn_reflns_limit_l_min -12
_diffrn_reflns_number 5388
_diffrn_reflns_theta_full 24.99
_diffrn_reflns_theta_max 24.99
_diffrn_reflns_theta_min 1.58
_exptl_absorpt_coefficient_mu 0.673
_exptl_absorpt_correction_T_max 0.898
_exptl_absorpt_correction_T_min 0.858
_exptl_absorpt_correction_type multi-scan
_exptl_absorpt_process_details 'SADABS (Sheldrick, 1996)'
_exptl_crystal_colour black
_exptl_crystal_density_diffrn 1.084
_exptl_crystal_density_method 'not measured'
_exptl_crystal_description polyhedron
_exptl_crystal_F_000 756
_exptl_crystal_size_max 0.28
_exptl_crystal_size_mid 0.19
_exptl_crystal_size_min 0.16
_platon_squeeze_details
;
;
_refine_diff_density_max 0.868
_refine_diff_density_min -0.585
_refine_diff_density_rms 0.107
_refine_ls_extinction_method none
_refine_ls_goodness_of_fit_ref 1.163
_refine_ls_hydrogen_treatment constr
_refine_ls_matrix_type full
_refine_ls_number_parameters 73
_refine_ls_number_reflns 1164
_refine_ls_number_restraints 0
_refine_ls_restrained_S_all 1.163
_refine_ls_R_factor_all 0.0637
_refine_ls_R_factor_gt 0.0580
_refine_ls_shift/su_max 0.000
_refine_ls_shift/su_mean 0.000
_refine_ls_structure_factor_coef Fsqd
_refine_ls_weighting_details 'calc w=1/[\s^2^(Fo^2^)+(0.0756P)^2^+10.3524P] where P=(Fo^2^+2Fc^2^)/3'
_refine_ls_weighting_scheme calc
_refine_ls_wR_factor_gt 0.1470
_refine_ls_wR_factor_ref 0.1499
_reflns_number_gt 1043
_reflns_number_total 1164
_reflns_threshold_expression >2sigma(I)
_cod_data_source_file c2cc18140a.txt
_cod_data_source_block complex_3
_cod_original_sg_symbol_Hall -C22
_cod_original_sg_symbol_H-M Cmmm
_cod_database_code 7107571

loop_
_symmetry_equiv_pos_as_xyz
'x, y, z'
'-x, -y, z'
'-x, y, -z'
'x, -y, -z'
'x+1/2, y+1/2, z'
'-x+1/2, -y+1/2, z'
'-x+1/2, y+1/2, -z'
'x+1/2, -y+1/2, -z'
'-x, -y, -z'
'x, y, -z'
'x, -y, z'
'-x, y, z'
'-x+1/2, -y+1/2, -z'
'x+1/2, y+1/2, -z'
'x+1/2, -y+1/2, z'
'-x+1/2, y+1/2, z'

loop_
_atom_site_label
_atom_site_type_symbol
_atom_site_fract_x
_atom_site_fract_y
_atom_site_fract_z
_atom_site_U_iso_or_equiv
_atom_site_adp_type
_atom_site_occupancy
_atom_site_symmetry_multiplicity
_atom_site_calc_flag
_atom_site_refinement_flags
Fe1 Fe 0.2500 0.2500 0.5000 0.0075(3) Uani 1 4 d S
N4 N 0.0920(4) 0.21899(9) 0.3871(2) 0.0096(6) Uani 1 1 d .
N3 N 0.1512(4) 0.20121(11) 0.2909(2) 0.0138(6) Uani 1 1 d .
N2 N 0.0920(5) 0.31119(14) 0.5000 0.0099(8) Uani 1 2 d S
N1 N 0.1509(5) 0.35988(14) 0.5000 0.0148(9) Uani 1 2 d S
H1A H 0.2681 0.3711 0.5000 0.018 Uiso 0.50 2 d SPR
C4 C 0.0000 0.19187(18) 0.2338(4) 0.0144(10) Uani 1 2 d S
C5 C 0.0000 0.1817(2) 0.1136(4) 0.0182(11) Uani 1 2 d S
C6 C 0.1603(6) 0.1801(2) 0.0567(3) 0.0483(14) Uani 1 1 d .
H6A H 0.2737 0.1858 0.0950 0.058 Uiso 1 1 d R
C1 C 0.0000 0.3884(3) 0.5000 0.0159(15) Uani 1 4 d S
C2 C 0.0000 0.4464(3) 0.5000 0.0197(16) Uani 1 4 d S
C3 C 0.1155(12) 0.4729(3) 0.4309(8) 0.034(2) Uani 0.50 1 d P
H3A H 0.1942 0.4533 0.3834 0.040 Uiso 0.50 1 d PR

loop_
_atom_site_aniso_label
_atom_site_aniso_U_11
_atom_site_aniso_U_22
_atom_site_aniso_U_33
_atom_site_aniso_U_23
_atom_site_aniso_U_13
_atom_site_aniso_U_12
Fe1 0.0072(5) 0.0089(5) 0.0064(5) 0.000 0.000 -0.0002(4)
N4 0.0107(13) 0.0105(13) 0.0075(12) 0.0012(11) 0.0027(11) 0.0011(11)
N3 0.0121(14) 0.0181(14) 0.0111(13) -0.0045(11) 0.0020(11) 0.0026(11)
N2 0.0113(18) 0.0090(19) 0.0093(18) 0.000 0.000 -0.0021(16)
N1 0.0081(19) 0.0078(19) 0.028(2) 0.000 0.000 -0.0022(16)
C4 0.017(2) 0.017(2) 0.009(2) -0.0006(19) 0.000 0.000
C5 0.026(3) 0.022(3) 0.006(2) 0.000(2) 0.000 0.000
C6 0.020(2) 0.110(5) 0.016(2) -0.003(2) -0.0054(18) 0.017(3)
C1 0.017(4) 0.013(3) 0.018(3) 0.000 0.000 0.000
C2 0.016(4) 0.009(3) 0.034(4) 0.000 0.000 0.000
C3 0.035(5) 0.013(4) 0.052(5) -0.003(3) 0.016(4) 0.001(3)

loop_
_atom_type_symbol
_atom_type_description
_atom_type_scat_dispersion_real
_atom_type_scat_dispersion_imag
_atom_type_scat_source
C C 0.0033 0.0016 'International Tables Vol C Tables 4.2.6.8 and 6.1.1.4'
H H 0.0000 0.0000 'International Tables Vol C Tables 4.2.6.8 and 6.1.1.4'
N N 0.0061 0.0033 'International Tables Vol C Tables 4.2.6.8 and 6.1.1.4'
Fe Fe 0.3463 0.8444 'International Tables Vol C Tables 4.2.6.8 and 6.1.1.4'

loop_
_geom_angle_atom_site_label_1
_geom_angle_atom_site_label_2
_geom_angle_atom_site_label_3
_geom_angle
_geom_angle_site_symmetry_1
_geom_angle_site_symmetry_3
N2 Fe1 N2 180.000(1) . 13_556
N2 Fe1 N4 90.88(11) . 13_556
N2 Fe1 N4 89.12(11) 13_556 13_556
N2 Fe1 N4 89.12(11) . .
N2 Fe1 N4 90.88(11) 13_556 .
N4 Fe1 N4 180.00(13) 13_556 .
N2 Fe1 N4 90.88(11) . 6
N2 Fe1 N4 89.12(11) 13_556 6
N4 Fe1 N4 89.26(15) 13_556 6
N4 Fe1 N4 90.74(15) . 6
N2 Fe1 N4 89.12(11) . 10_556
N2 Fe1 N4 90.88(11) 13_556 10_556
N4 Fe1 N4 90.74(15) 13_556 10_556
N4 Fe1 N4 89.26(15) . 10_556
N4 Fe1 N4 180.00(13) 6 10_556
N3 N4 N4 108.81(16) . 12
N3 N4 Fe1 124.8(2) . .
N4 N4 Fe1 125.75(7) 12 .
C4 N3 N4 105.1(3) . .
N1 N2 N2 108.8(2) . 3_556
N1 N2 Fe1 125.1(3) . .
N2 N2 Fe1 126.06(11) 3_556 .
C1 N1 N2 105.0(4) . .
C1 N1 H1A 127.4 . .
N2 N1 H1A 127.6 . .
N3 C4 N3 112.2(4) . 12
N3 C4 C5 123.5(2) . .
N3 C4 C5 123.5(2) 12 .
C6 C5 C6 118.2(5) 12 .
C6 C5 C4 120.7(3) 12 .
C6 C5 C4 120.7(3) . .
C5 C6 C6 120.8(2) . 10
C5 C6 H6A 118.9 . .
C6 C6 H6A 119.2 10 .
N1 C1 N1 112.3(6) . 3_556
N1 C1 C2 123.8(3) . .
N1 C1 C2 123.8(3) 3_556 .
C3 C2 C3 120.4(8) 10_556 12
C3 C2 C3 120.4(8) 3_556 .
C3 C2 C1 119.8(4) 10_556 .
C3 C2 C1 119.8(4) 3_556 .
C3 C2 C1 119.8(4) 12 .
C3 C2 C1 119.8(4) . .
C2 C3 C3 119.8(4) . 11_565
C2 C3 H3A 118.4 . .
C3 C3 H3A 121.8 11_565 .

loop_
_geom_bond_atom_site_label_1
_geom_bond_atom_site_label_2
_geom_bond_distance
_geom_bond_site_symmetry_2
Fe1 N2 1.953(4) .
Fe1 N2 1.953(4) 13_556
Fe1 N4 1.968(3) 13_556
Fe1 N4 1.968(3) .
Fe1 N4 1.968(3) 6
Fe1 N4 1.968(3) 10_556
N4 N3 1.336(4) .
N4 N4 1.339(5) 12
N3 C4 1.326(4) .
N2 N1 1.327(5) .
N2 N2 1.339(8) 3_556
N1 C1 1.322(6) .
N1 H1A 0.9000 .
C4 N3 1.326(4) 12
C4 C5 1.495(7) .
C5 C6 1.359(5) 12
C5 C6 1.359(5) .
C6 C6 1.389(8) 10
C6 H6A 0.9600 .
C1 N1 1.322(6) 3_556
C1 C2 1.494(9) .
C2 C3 1.375(9) 10_556
C2 C3 1.375(9) 3_556
C2 C3 1.375(9) 12
C2 C3 1.375(9) .
C3 C3 1.400(15) 11_565
C3 H3A 0.9598 .

loop_
_platon_squeeze_void_nr
_platon_squeeze_void_average_x
_platon_squeeze_void_average_y
_platon_squeeze_void_average_z
_platon_squeeze_void_volume
_platon_squeeze_void_count_electrons
_platon_squeeze_void_content
1 -0.073 0.000 -0.004 547 155 ' '
2 -0.072 0.500 -0.004 547 155 ' '
